data_4115717
loop_
_publ_author_name
'Mats Tilset'
'Irene Fjeldahl'
'Jean-Ren\'e Hamon'
'Paul Hamon'
'Lo\"ic Toupet'
'Jean-Yves Saillard'
'Karine Costuas'
'Anthony Haynes'

_publ_contact_author
;
Toupet Loic
G.M.C.M.-UMR6626
Universite de Rennes
Campus de Beaulieu
35042 RENNES cedex , FRANCE
;
_publ_contact_author_email loic.toupet@univ-rennes1.fr
_publ_contact_author_fax '(33) 2 99 28 67 17'
_publ_contact_author_phone '(33) 2 99 28 60 65'
_publ_section_title
;
 Theoretical, Thermodynamic, Spectroscopic, and Structural Studies of the
 Consequences of One-Electron Oxidation on the Fe-X Bonds in 17- and
 18-Electron Cp*Fe(dppe)X Complexes (X = F, Cl, Br, I, H, CH3)
;
_journal_name_full 'Journal of the American Chemical Society'
_journal_page_first 9984
_journal_page_last 10000
_journal_paper_doi 10.1021/ja0106927
_journal_volume 123
_journal_year 2001
_chemical_formula_sum 'C36 H39 Cl F6 Fe P3'
_chemical_formula_weight 769.88
_chemical_name_systematic
;
 ?
;
_space_group_IT_number 19
_symmetry_cell_setting orthorhombic
_symmetry_space_group_name_Hall 'P 2ac 2ab'
_symmetry_space_group_name_H-M 'P 21 21 21'
_atom_sites_solution_hydrogens geom
_atom_sites_solution_primary direct
_atom_sites_solution_secondary difmap
_audit_creation_method SHELXL-97
_cell_angle_alpha 90.00
_cell_angle_beta 90.00
_cell_angle_gamma 90.00
_cell_formula_units_Z 4
_cell_length_a 12.763(3)
_cell_length_b 13.877(7)
_cell_length_c 19.551(7)
_cell_measurement_temperature 293(2)
_cell_volume 3463(2)
_computing_structure_refinement 'SHELXL-97 (Sheldrick, 1997)'
_computing_structure_solution 'SHELXS-97 (Sheldrick, 1990)'
_diffrn_ambient_temperature 293(2)
_diffrn_measured_fraction_theta_full 1.000
_diffrn_measured_fraction_theta_max 1.000
_diffrn_radiation_monochromator graphite
_diffrn_radiation_source 'fine-focus sealed tube'
_diffrn_radiation_type MoK\a
_diffrn_radiation_wavelength 0.71069
_diffrn_reflns_av_R_equivalents 0.0000
_diffrn_reflns_av_sigmaI/netI 0.0544
_diffrn_reflns_limit_h_max 15
_diffrn_reflns_limit_h_min 0
_diffrn_reflns_limit_k_max 16
_diffrn_reflns_limit_k_min 0
_diffrn_reflns_limit_l_max 23
_diffrn_reflns_limit_l_min 0
_diffrn_reflns_number 3406
_diffrn_reflns_theta_full 24.95
_diffrn_reflns_theta_max 24.95
_diffrn_reflns_theta_min 1.80
_exptl_absorpt_coefficient_mu 0.710
_exptl_crystal_density_diffrn 1.477
_exptl_crystal_description prism
_exptl_crystal_F_000 1588
_exptl_crystal_size_max 0.25
_exptl_crystal_size_mid 0.25
_exptl_crystal_size_min 0.12
_refine_diff_density_max 0.736
_refine_diff_density_min -0.535
_refine_diff_density_rms 0.097
_refine_ls_abs_structure_details 'Flack H D (1983), Acta Cryst. A39, 876-881'
_refine_ls_abs_structure_Flack 0.10(4)
_refine_ls_extinction_coef 0.0059(12)
_refine_ls_extinction_expression Fc^*^=kFc[1+0.001xFc^2^\l^3^/sin(2\q)]^-1/4^
_refine_ls_extinction_method SHELXL
_refine_ls_goodness_of_fit_ref 1.006
_refine_ls_hydrogen_treatment mixed
_refine_ls_matrix_type full
_refine_ls_number_parameters 419
_refine_ls_number_reflns 3406
_refine_ls_number_restraints 0
_refine_ls_restrained_S_all 1.006
_refine_ls_R_factor_all 0.1024
_refine_ls_R_factor_gt 0.0530
_refine_ls_shift/su_max 0.613
_refine_ls_shift/su_mean 0.040
_refine_ls_structure_factor_coef Fsqd
_refine_ls_weighting_details 'calc w=1/[\s^2^(Fo^2^)+(0.1374P)^2^+0.0000P] where P=(Fo^2^+2Fc^2^)/3'
_refine_ls_weighting_scheme calc
_refine_ls_wR_factor_gt 0.1453
_refine_ls_wR_factor_ref 0.1770
_reflns_number_gt 2423
_reflns_number_total 3406
_reflns_threshold_expression >2sigma(I)
_cod_data_source_file ja0106927_2.cif
_cod_data_source_block compound2
_cod_database_code 4115717

loop_
_symmetry_equiv_pos_as_xyz
'x, y, z'
'-x+1/2, -y, z+1/2'
'x+1/2, -y+1/2, -z'
'-x, y+1/2, -z+1/2'

loop_
_atom_site_label
_atom_site_type_symbol
_atom_site_fract_x
_atom_site_fract_y
_atom_site_fract_z
_atom_site_U_iso_or_equiv
_atom_site_adp_type
_atom_site_occupancy
_atom_site_symmetry_multiplicity
_atom_site_calc_flag
_atom_site_refinement_flags
F1 F -0.1256(11) -0.0444(12) 0.1066(8) 0.102(4) Uiso 0.60 1 d P
F2 F -0.0831(12) -0.1058(12) 0.2589(8) 0.097(4) Uiso 0.60 1 d P
F3 F -0.1991(7) -0.1437(6) 0.1807(5) 0.056(2) Uiso 0.60 1 d P
F4 F -0.026(2) -0.144(2) 0.1585(13) 0.162(9) Uiso 0.60 1 d P
F5 F -0.0187(15) 0.0154(14) 0.1859(10) 0.116(5) Uiso 0.60 1 d P
F6 F -0.1925(14) -0.0004(13) 0.2109(9) 0.121(5) Uiso 0.60 1 d P
F7 F 0.016(2) -0.038(2) 0.1776(14) 0.118(8) Uiso 0.40 1 d P
F8 F -0.142(3) -0.020(3) 0.2482(18) 0.158(11) Uiso 0.40 1 d P
F9 F -0.060(3) -0.142(2) 0.1284(17) 0.130(11) Uiso 0.40 1 d P
F10 F -0.035(5) 0.012(5) 0.240(4) 0.28(3) Uiso 0.40 1 d P
F11 F -0.0655(17) -0.1479(17) 0.2410(11) 0.090(6) Uiso 0.40 1 d P
F12 F -0.1568(17) 0.0040(16) 0.1289(11) 0.095(6) Uiso 0.40 1 d P
Fe1 Fe 0.27636(8) 0.07919(8) -0.10286(5) 0.0332(3) Uani 1 1 d .
P1 P 0.16679(17) -0.04302(16) -0.06694(11) 0.0382(5) Uani 1 1 d .
P2 P 0.28619(16) 0.10657(14) 0.01174(10) 0.0335(5) Uani 1 1 d .
P3 P -0.1051(2) -0.0712(2) 0.18378(14) 0.0612(7) Uani 1 1 d .
Cl1 Cl 0.13938(16) 0.17894(16) -0.11204(13) 0.0490(6) Uani 1 1 d .
C1 C 0.4285(7) 0.0289(7) -0.1305(5) 0.044(2) Uani 1 1 d .
C2 C 0.3554(7) -0.0021(6) -0.1816(5) 0.045(2) Uani 1 1 d .
C3 C 0.3096(7) 0.0778(7) -0.2105(4) 0.046(2) Uani 1 1 d .
C4 C 0.3548(7) 0.1615(7) -0.1805(5) 0.045(2) Uani 1 1 d .
C5 C 0.4279(7) 0.1315(7) -0.1303(4) 0.045(2) Uani 1 1 d .
C6 C 0.5094(8) -0.0314(8) -0.0953(6) 0.065(3) Uani 1 1 d .
H6A H 0.5480 0.0079 -0.0636 0.078 Uiso 1 1 calc R
H6B H 0.5565 -0.0579 -0.1286 0.078 Uiso 1 1 calc R
H6C H 0.4756 -0.0828 -0.0709 0.078 Uiso 1 1 calc R
C7 C 0.3445(10) -0.1035(7) -0.2112(6) 0.067(3) Uani 1 1 d .
H7A H 0.3830 -0.1482 -0.1833 0.081 Uiso 1 1 calc R
H7B H 0.3718 -0.1046 -0.2569 0.081 Uiso 1 1 calc R
H7C H 0.2719 -0.1216 -0.2118 0.081 Uiso 1 1 calc R
C8 C 0.2295(10) 0.0770(10) -0.2672(5) 0.079(3) Uani 1 1 d .
H8A H 0.2096 0.1420 -0.2780 0.095 Uiso 1 1 calc R
H8B H 0.1689 0.0415 -0.2528 0.095 Uiso 1 1 calc R
H8C H 0.2591 0.0470 -0.3071 0.095 Uiso 1 1 calc R
C9 C 0.3380(11) 0.2623(8) -0.2019(7) 0.078(4) Uani 1 1 d .
H9A H 0.2857 0.2644 -0.2371 0.093 Uiso 1 1 calc R
H9B H 0.4025 0.2884 -0.2192 0.093 Uiso 1 1 calc R
H9C H 0.3150 0.2996 -0.1634 0.093 Uiso 1 1 calc R
C10 C 0.5030(8) 0.1958(9) -0.0974(6) 0.068(3) Uani 1 1 d .
H10A H 0.5432 0.1603 -0.0645 0.082 Uiso 1 1 calc R
H10B H 0.4661 0.2470 -0.0748 0.082 Uiso 1 1 calc R
H10C H 0.5490 0.2225 -0.1313 0.082 Uiso 1 1 calc R
C11 C 0.0877(7) 0.0169(7) -0.0008(5) 0.044(2) Uani 1 1 d .
H11A H 0.0459 0.0679 -0.0210 0.053 Uiso 1 1 calc R
H11B H 0.0409 -0.0291 0.0207 0.053 Uiso 1 1 calc R
C12 C 0.1631(7) 0.0585(6) 0.0518(5) 0.043(2) Uani 1 1 d .
H12A H 0.1814 0.0086 0.0845 0.051 Uiso 1 1 calc R
H12B H 0.1285 0.1100 0.0766 0.051 Uiso 1 1 calc R
C13 C 0.0784(7) -0.0880(8) -0.1327(5) 0.049(2) Uani 1 1 d .
C14 C 0.0058(7) -0.0312(9) -0.1609(5) 0.056(3) Uani 1 1 d .
H14 H -0.0041 0.0308 -0.1441 0.068 Uiso 1 1 calc R
C15 C -0.0563(9) -0.0646(10) -0.2160(6) 0.071(3) Uani 1 1 d .
H15 H -0.1080 -0.0252 -0.2344 0.085 Uiso 1 1 calc R
C16 C -0.0402(10) -0.1536(10) -0.2419(6) 0.072(3) Uani 1 1 d .
H16 H -0.0806 -0.1754 -0.2783 0.087 Uiso 1 1 calc R
C17 C 0.0337(10) -0.2102(9) -0.2151(6) 0.076(4) Uani 1 1 d .
H17 H 0.0465 -0.2703 -0.2344 0.091 Uiso 1 1 calc R
C18 C 0.0922(9) -0.1805(7) -0.1584(5) 0.059(3) Uani 1 1 d .
H18 H 0.1399 -0.2223 -0.1381 0.071 Uiso 1 1 calc R
C19 C 0.2107(8) -0.1524(6) -0.0223(5) 0.048(2) Uani 1 1 d .
C20 C 0.2996(10) -0.1967(7) -0.0411(6) 0.072(3) Uani 1 1 d .
H20 H 0.3349 -0.1752 -0.0798 0.087 Uiso 1 1 calc R
C21 C 0.3415(14) -0.2760(9) -0.0034(7) 0.099(5) Uani 1 1 d .
H21 H 0.4051 -0.3040 -0.0155 0.118 Uiso 1 1 calc R
C22 C 0.2859(15) -0.3089(8) 0.0504(8) 0.100(5) Uani 1 1 d .
H22 H 0.3090 -0.3629 0.0742 0.120 Uiso 1 1 calc R
C23 C 0.1953(11) -0.2633(8) 0.0703(7) 0.083(4) Uani 1 1 d .
H23 H 0.1593 -0.2848 0.1087 0.100 Uiso 1 1 calc R
C24 C 0.1580(9) -0.1871(8) 0.0343(6) 0.065(3) Uani 1 1 d .
H24 H 0.0959 -0.1577 0.0479 0.078 Uiso 1 1 calc R
C25 C 0.3956(7) 0.0533(6) 0.0580(4) 0.039(2) Uani 1 1 d .
C26 C 0.3937(7) -0.0449(6) 0.0758(5) 0.047(2) Uani 1 1 d .
H26 H 0.3323 -0.0804 0.0713 0.057 Uiso 1 1 calc R
C27 C 0.4838(10) -0.0878(7) 0.1000(6) 0.070(3) Uani 1 1 d .
H27 H 0.4835 -0.1534 0.1096 0.084 Uiso 1 1 calc R
C28 C 0.5739(7) -0.0359(8) 0.1103(6) 0.059(3) Uani 1 1 d .
H28 H 0.6337 -0.0657 0.1274 0.071 Uiso 1 1 calc R
C29 C 0.5745(7) 0.0594(8) 0.0951(5) 0.055(2) Uani 1 1 d .
H29 H 0.6353 0.0950 0.1023 0.067 Uiso 1 1 calc R
C30 C 0.4865(7) 0.1048(7) 0.0692(5) 0.046(2) Uani 1 1 d .
H30 H 0.4886 0.1704 0.0593 0.056 Uiso 1 1 calc R
C31 C 0.2880(7) 0.2304(5) 0.0444(4) 0.0400(19) Uani 1 1 d .
C32 C 0.2914(7) 0.3084(6) 0.0011(5) 0.046(2) Uani 1 1 d .
H32 H 0.2949 0.2988 -0.0459 0.055 Uiso 1 1 calc R
C33 C 0.2894(8) 0.4027(6) 0.0275(6) 0.062(3) Uani 1 1 d .
H33 H 0.2911 0.4560 -0.0014 0.075 Uiso 1 1 calc R
C34 C 0.2850(8) 0.4134(7) 0.0972(6) 0.065(3) Uani 1 1 d .
H34 H 0.2827 0.4753 0.1154 0.078 Uiso 1 1 calc R
C35 C 0.2839(8) 0.3365(7) 0.1409(5) 0.056(2) Uani 1 1 d .
H35 H 0.2816 0.3456 0.1880 0.067 Uiso 1 1 calc R
C36 C 0.2864(8) 0.2451(7) 0.1132(5) 0.057(2) Uani 1 1 d .
H36 H 0.2870 0.1921 0.1423 0.068 Uiso 1 1 calc R

loop_
_atom_site_aniso_label
_atom_site_aniso_U_11
_atom_site_aniso_U_22
_atom_site_aniso_U_33
_atom_site_aniso_U_23
_atom_site_aniso_U_13
_atom_site_aniso_U_12
Fe1 0.0337(6) 0.0329(6) 0.0330(6) 0.0009(5) 0.0013(5) 0.0002(5)
P1 0.0377(11) 0.0359(11) 0.0410(12) -0.0023(9) -0.0017(10) -0.0050(9)
P2 0.0349(10) 0.0318(10) 0.0337(10) -0.0023(8) -0.0012(9) 0.0025(9)
P3 0.0538(15) 0.0785(19) 0.0514(15) -0.0005(15) -0.0079(12) -0.0025(15)
Cl1 0.0415(10) 0.0465(12) 0.0590(14) 0.0054(11) -0.0032(11) 0.0092(9)
C1 0.043(5) 0.044(5) 0.045(5) -0.004(4) 0.005(4) 0.008(4)
C2 0.046(5) 0.039(5) 0.050(5) -0.006(4) 0.017(5) 0.002(4)
C3 0.050(5) 0.054(5) 0.034(4) 0.000(4) 0.010(4) -0.009(5)
C4 0.043(5) 0.054(6) 0.038(5) 0.007(4) 0.005(4) 0.003(4)
C5 0.040(4) 0.052(6) 0.043(5) 0.001(4) 0.014(4) -0.005(4)
C6 0.058(6) 0.072(7) 0.064(7) -0.005(6) 0.005(5) 0.019(6)
C7 0.087(8) 0.046(5) 0.069(7) -0.015(5) 0.019(6) -0.015(6)
C8 0.086(7) 0.115(10) 0.038(5) -0.001(6) 0.008(6) -0.021(8)
C9 0.089(8) 0.066(7) 0.079(8) 0.037(6) 0.023(7) 0.010(7)
C10 0.045(5) 0.083(8) 0.076(7) 0.006(7) 0.007(6) -0.018(5)
C11 0.036(4) 0.048(5) 0.050(5) 0.009(4) 0.010(4) -0.002(4)
C12 0.045(5) 0.044(5) 0.039(5) -0.001(4) 0.010(4) -0.008(4)
C13 0.048(5) 0.060(6) 0.039(5) 0.001(4) -0.003(4) -0.009(5)
C14 0.045(5) 0.066(7) 0.058(6) -0.003(5) 0.002(5) -0.008(5)
C15 0.061(6) 0.082(8) 0.070(7) -0.005(7) -0.015(6) -0.013(6)
C16 0.073(7) 0.091(9) 0.052(6) -0.010(6) -0.002(6) -0.023(7)
C17 0.095(9) 0.068(7) 0.064(7) 0.001(6) -0.015(7) -0.046(7)
C18 0.086(7) 0.037(5) 0.054(6) -0.001(4) -0.005(6) -0.025(5)
C19 0.060(6) 0.036(4) 0.048(5) -0.002(4) -0.012(5) -0.009(4)
C20 0.108(9) 0.053(6) 0.056(6) 0.000(5) 0.020(7) 0.030(7)
C21 0.136(12) 0.074(9) 0.085(9) 0.006(8) 0.001(10) 0.060(9)
C22 0.148(15) 0.042(6) 0.109(11) 0.032(7) -0.021(12) -0.002(9)
C23 0.101(10) 0.055(7) 0.093(9) 0.033(7) 0.000(8) -0.030(7)
C24 0.060(6) 0.066(7) 0.069(7) 0.019(6) -0.004(6) -0.032(6)
C25 0.045(4) 0.045(5) 0.028(4) 0.001(4) -0.003(3) 0.007(4)
C26 0.040(4) 0.039(5) 0.063(6) 0.006(4) -0.006(4) -0.001(4)
C27 0.093(8) 0.035(5) 0.082(8) 0.014(6) -0.014(7) 0.011(5)
C28 0.046(5) 0.073(7) 0.060(6) 0.023(6) -0.016(5) 0.009(5)
C29 0.040(5) 0.065(6) 0.060(6) 0.002(5) -0.004(4) 0.003(4)
C30 0.044(4) 0.046(5) 0.049(5) -0.002(4) -0.004(4) -0.002(4)
C31 0.043(4) 0.033(4) 0.044(4) -0.006(3) -0.007(4) 0.010(4)
C32 0.050(5) 0.039(5) 0.048(5) 0.002(4) -0.005(4) -0.001(4)
C33 0.070(7) 0.034(5) 0.082(8) -0.001(5) -0.011(6) -0.001(5)
C34 0.052(5) 0.036(5) 0.106(9) -0.029(6) -0.010(6) 0.004(5)
C35 0.057(5) 0.061(6) 0.051(5) -0.024(5) 0.001(5) -0.007(5)
C36 0.069(6) 0.059(5) 0.042(5) -0.005(4) 0.008(5) 0.007(6)

loop_
_atom_type_symbol
_atom_type_description
_atom_type_scat_dispersion_real
_atom_type_scat_dispersion_imag
_atom_type_scat_source
C C 0.0033 0.0016 'International Tables Vol C Tables 4.2.6.8 and 6.1.1.4'
H H 0.0000 0.0000 'International Tables Vol C Tables 4.2.6.8 and 6.1.1.4'
F F 0.0171 0.0103 'International Tables Vol C Tables 4.2.6.8 and 6.1.1.4'
P P 0.1023 0.0942 'International Tables Vol C Tables 4.2.6.8 and 6.1.1.4'
Fe Fe 0.3463 0.8444 'International Tables Vol C Tables 4.2.6.8 and 6.1.1.4'
Cl Cl 0.1484 0.1585 'International Tables Vol C Tables 4.2.6.8 and 6.1.1.4'

loop_
_geom_angle_atom_site_label_1
_geom_angle_atom_site_label_2
_geom_angle_atom_site_label_3
_geom_angle
F12 F1 F9 136(2)
F12 F1 P3 77.5(19)
F9 F1 P3 58.3(12)
F11 F2 F8 141(3)
F11 F2 P3 81(2)
F8 F2 P3 60.8(15)
F9 F4 P3 81(4)
F9 F4 F7 110(4)
P3 F4 F7 62.2(15)
F7 F5 F10 104(4)
F7 F5 P3 73(2)
F10 F5 P3 82(4)
F8 F6 P3 68(2)
F8 F6 F12 122(3)
P3 F6 F12 60.4(10)
F5 F7 F10 43(3)
F5 F7 P3 76(2)
F10 F7 P3 71(3)
F5 F7 F4 131(3)
F10 F7 F4 117(3)
P3 F7 F4 56.0(12)
F6 F8 F2 132(4)
F6 F8 F10 116(4)
F2 F8 F10 77(3)
F6 F8 P3 74(2)
F2 F8 P3 64.5(16)
F10 F8 P3 76(3)
F4 F9 F1 123(5)
F4 F9 P3 72(4)
F1 F9 P3 58.6(13)
F5 F10 F8 108(5)
F5 F10 F7 33(3)
F8 F10 F7 110(5)
F5 F10 P3 62(3)
F8 F10 P3 54(3)
F7 F10 P3 56(2)
F2 F11 P3 73(2)
F1 F12 F6 124(2)
F1 F12 P3 70.2(18)
F6 F12 P3 57.0(10)
C5 Fe1 C1 39.0(4)
C5 Fe1 C4 38.6(3)
C1 Fe1 C4 64.5(3)
C5 Fe1 C3 65.0(3)
C1 Fe1 C3 64.4(4)
C4 Fe1 C3 38.7(3)
C5 Fe1 C2 64.9(4)
C1 Fe1 C2 39.0(4)
C4 Fe1 C2 63.6(3)
C3 Fe1 C2 37.2(4)
C5 Fe1 Cl1 118.5(3)
C1 Fe1 Cl1 153.3(3)
C4 Fe1 Cl1 88.8(3)
C3 Fe1 Cl1 94.7(3)
C2 Fe1 Cl1 129.1(3)
C5 Fe1 P2 98.1(3)
C1 Fe1 P2 104.7(3)
C4 Fe1 P2 125.5(3)
C3 Fe1 P2 162.9(2)
C2 Fe1 P2 139.8(3)
Cl1 Fe1 P2 91.07(9)
C5 Fe1 P1 151.1(3)
C1 Fe1 P1 112.9(3)
C4 Fe1 P1 152.7(3)
C3 Fe1 P1 114.3(2)
C2 Fe1 P1 96.7(3)
Cl1 Fe1 P1 90.32(10)
P2 Fe1 P1 81.75(8)
C13 P1 C11 108.2(4)
C13 P1 C19 103.9(4)
C11 P1 C19 101.9(4)
C13 P1 Fe1 114.4(3)
C11 P1 Fe1 102.4(3)
C19 P1 Fe1 124.5(3)
C25 P2 C31 101.4(4)
C25 P2 C12 106.8(4)
C31 P2 C12 101.5(4)
C25 P2 Fe1 117.6(3)
C31 P2 Fe1 120.0(3)
C12 P2 Fe1 107.8(3)
F9 P3 F8 167(2)
F9 P3 F2 112.8(15)
F8 P3 F2 54.7(15)
F9 P3 F4 27.2(14)
F8 P3 F4 142.1(19)
F2 P3 F4 89.0(12)
F9 P3 F6 151.8(15)
F8 P3 F6 38.0(14)
F2 P3 F6 90.1(9)
F4 P3 F6 176.6(11)
F9 P3 F3 81.8(12)
F8 P3 F3 95.4(15)
F2 P3 F3 88.7(7)
F4 P3 F3 94.0(10)
F6 P3 F3 82.6(7)
F9 P3 F1 63.2(14)
F8 P3 F1 129.3(16)
F2 P3 F1 175.7(9)
F4 P3 F1 87.4(12)
F6 P3 F1 93.4(9)
F3 P3 F1 89.3(6)
F9 P3 F7 76.8(16)
F8 P3 F7 103.1(18)
F2 P3 F7 89.2(11)
F4 P3 F7 61.8(13)
F6 P3 F7 121.5(13)
F3 P3 F7 155.8(12)
F1 P3 F7 91.1(11)
F9 P3 F5 103.0(14)
F8 P3 F5 81.2(16)
F2 P3 F5 94.6(9)
F4 P3 F5 92.8(11)
F6 P3 F5 90.6(10)
F3 P3 F5 172.5(8)
F1 P3 F5 87.8(9)
F7 P3 F5 31.3(10)
F9 P3 F12 95.4(15)
F8 P3 F12 97.0(17)
F2 P3 F12 151.7(11)
F4 P3 F12 118.7(13)
F6 P3 F12 62.5(11)
F3 P3 F12 94.3(8)
F1 P3 F12 32.3(8)
F7 P3 F12 98.8(13)
F5 P3 F12 79.5(10)
F9 P3 F11 87.2(16)
F8 P3 F11 80.2(16)
F2 P3 F11 25.8(8)
F4 P3 F11 65.2(12)
F6 P3 F11 113.3(11)
F3 P3 F11 81.1(8)
F1 P3 F11 150.0(11)
F7 P3 F11 86.6(13)
F5 P3 F11 104.8(10)
F12 P3 F11 174.3(11)
F9 P3 F10 129(2)
F8 P3 F10 50(2)
F2 P3 F10 63(2)
F4 P3 F10 107(2)
F6 P3 F10 76(2)
F3 P3 F10 144(2)
F1 P3 F10 120(2)
F7 P3 F10 53(2)
F5 P3 F10 36(2)
F12 P3 F10 101(2)
F11 P3 F10 81(2)
C5 C1 C2 107.4(8)
C5 C1 C6 124.1(9)
C2 C1 C6 127.0(9)
C5 C1 Fe1 70.5(5)
C2 C1 Fe1 71.5(5)
C6 C1 Fe1 133.9(7)
C3 C2 C1 108.7(8)
C3 C2 C7 123.3(9)
C1 C2 C7 126.9(9)
C3 C2 Fe1 70.9(5)
C1 C2 Fe1 69.5(5)
C7 C2 Fe1 135.1(7)
C2 C3 C4 108.5(8)
C2 C3 C8 125.7(9)
C4 C3 C8 125.7(9)
C2 C3 Fe1 71.9(5)
C4 C3 Fe1 70.7(5)
C8 C3 Fe1 125.9(6)
C5 C4 C3 108.2(8)
C5 C4 C9 124.8(10)
C3 C4 C9 126.7(10)
C5 C4 Fe1 70.1(5)
C3 C4 Fe1 70.6(5)
C9 C4 Fe1 129.6(7)
C1 C5 C4 107.2(8)
C1 C5 C10 127.6(9)
C4 C5 C10 123.9(9)
C1 C5 Fe1 70.5(5)
C4 C5 Fe1 71.2(5)
C10 C5 Fe1 133.8(7)
C1 C6 H6A 109.5
C1 C6 H6B 109.5
H6A C6 H6B 109.5
C1 C6 H6C 109.5
H6A C6 H6C 109.5
H6B C6 H6C 109.5
C2 C7 H7A 109.5
C2 C7 H7B 109.5
H7A C7 H7B 109.5
C2 C7 H7C 109.5
H7A C7 H7C 109.5
H7B C7 H7C 109.5
C3 C8 H8A 109.5
C3 C8 H8B 109.5
H8A C8 H8B 109.5
C3 C8 H8C 109.4
H8A C8 H8C 109.5
H8B C8 H8C 109.5
C4 C9 H9A 109.5
C4 C9 H9B 109.4
H9A C9 H9B 109.5
C4 C9 H9C 109.5
H9A C9 H9C 109.5
H9B C9 H9C 109.5
C5 C10 H10A 109.5
C5 C10 H10B 109.5
H10A C10 H10B 109.5
C5 C10 H10C 109.5
H10A C10 H10C 109.5
H10B C10 H10C 109.5
C12 C11 P1 107.4(6)
C12 C11 H11A 110.2
P1 C11 H11A 110.2
C12 C11 H11B 110.2
P1 C11 H11B 110.2
H11A C11 H11B 108.5
C11 C12 P2 112.4(6)
C11 C12 H12A 109.1
P2 C12 H12A 109.1
C11 C12 H12B 109.1
P2 C12 H12B 109.1
H12A C12 H12B 107.9
C14 C13 C18 118.9(9)
C14 C13 P1 121.3(8)
C18 C13 P1 119.6(8)
C13 C14 C15 120.7(11)
C13 C14 H14 119.6
C15 C14 H14 119.7
C16 C15 C14 119.9(12)
C16 C15 H15 120.1
C14 C15 H15 120.0
C17 C16 C15 120.0(11)
C17 C16 H16 120.0
C15 C16 H16 120.0
C16 C17 C18 121.0(12)
C16 C17 H17 119.5
C18 C17 H17 119.5
C13 C18 C17 119.4(11)
C13 C18 H18 120.3
C17 C18 H18 120.3
C20 C19 C24 118.2(9)
C20 C19 P1 120.3(8)
C24 C19 P1 121.3(8)
C19 C20 C21 121.8(12)
C19 C20 H20 119.1
C21 C20 H20 119.1
C22 C21 C20 117.8(14)
C22 C21 H21 121.1
C20 C21 H21 121.1
C21 C22 C23 120.5(12)
C21 C22 H22 119.7
C23 C22 H22 119.7
C24 C23 C22 120.5(12)
C24 C23 H23 119.7
C22 C23 H23 119.8
C23 C24 C19 121.1(12)
C23 C24 H24 119.5
C19 C24 H24 119.5
C30 C25 C26 118.5(8)
C30 C25 P2 120.8(7)
C26 C25 P2 120.2(7)
C27 C26 C25 119.3(9)
C27 C26 H26 120.3
C25 C26 H26 120.4
C26 C27 C28 121.5(9)
C26 C27 H27 119.2
C28 C27 H27 119.2
C29 C28 C27 119.0(9)
C29 C28 H28 120.5
C27 C28 H28 120.5
C28 C29 C30 121.3(9)
C28 C29 H29 119.3
C30 C29 H29 119.4
C25 C30 C29 120.3(9)
C25 C30 H30 119.9
C29 C30 H30 119.9
C36 C31 C32 119.5(8)
C36 C31 P2 118.9(7)
C32 C31 P2 121.6(6)
C31 C32 C33 120.4(9)
C31 C32 H32 119.8
C33 C32 H32 119.8
C34 C33 C32 117.7(9)
C34 C33 H33 121.2
C32 C33 H33 121.1
C35 C34 C33 122.4(9)
C35 C34 H34 118.8
C33 C34 H34 118.8
C34 C35 C36 118.3(8)
C34 C35 H35 120.9
C36 C35 H35 120.9
C31 C36 C35 121.7(9)
C31 C36 H36 119.2
C35 C36 H36 119.2

loop_
_geom_bond_atom_site_label_1
_geom_bond_atom_site_label_2
_geom_bond_distance
F1 F12 0.89(2)
F1 F9 1.65(4)
F1 P3 1.577(16)
F2 F11 0.72(2)
F2 F8 1.42(4)
F2 P3 1.570(15)
F3 P3 1.566(9)
F4 F9 0.73(4)
F4 P3 1.51(3)
F4 F7 1.61(3)
F5 F7 0.88(3)
F5 F10 1.08(6)
F5 P3 1.633(17)
F6 F8 1.01(3)
F6 P3 1.578(18)
F6 F12 1.67(3)
F7 F10 1.54(7)
F7 P3 1.61(3)
F8 F10 1.45(6)
F8 P3 1.52(3)
F9 P3 1.57(3)
F10 P3 1.83(6)
F11 P3 1.63(2)
F12 P3 1.64(2)
Fe1 C5 2.134(9)
Fe1 C1 2.133(9)
Fe1 C4 2.148(9)
Fe1 C3 2.147(8)
Fe1 C2 2.160(9)
Fe1 Cl1 2.237(2)
Fe1 P2 2.276(2)
Fe1 P1 2.308(2)
P1 C13 1.820(9)
P1 C11 1.839(9)
P1 C19 1.839(9)
P2 C25 1.821(8)
P2 C31 1.833(8)
P2 C12 1.878(8)
C1 C5 1.423(13)
C1 C2 1.433(13)
C1 C6 1.498(13)
C2 C3 1.375(13)
C2 C7 1.527(12)
C3 C4 1.424(13)
C3 C8 1.508(14)
C4 C5 1.417(13)
C4 C9 1.475(13)
C5 C10 1.459(14)
C6 H6A 0.9600
C6 H6B 0.9600
C6 H6C 0.9600
C7 H7A 0.9600
C7 H7B 0.9600
C7 H7C 0.9600
C8 H8A 0.9600
C8 H8B 0.9600
C8 H8C 0.9600
C9 H9A 0.9600
C9 H9B 0.9600
C9 H9C 0.9600
C10 H10A 0.9600
C10 H10B 0.9600
C10 H10C 0.9600
C11 C12 1.523(12)
C11 H11A 0.9700
C11 H11B 0.9700
C12 H12A 0.9700
C12 H12B 0.9700
C13 C14 1.335(14)
C13 C18 1.390(14)
C14 C15 1.416(14)
C14 H14 0.9300
C15 C16 1.350(17)
C15 H15 0.9300
C16 C17 1.335(17)
C16 H16 0.9300
C17 C18 1.399(14)
C17 H17 0.9300
C18 H18 0.9300
C19 C20 1.342(14)
C19 C24 1.380(13)
C20 C21 1.429(16)
C20 H20 0.9300
C21 C22 1.35(2)
C21 H21 0.9300
C22 C23 1.374(19)
C22 H22 0.9300
C23 C24 1.357(16)
C23 H23 0.9300
C24 H24 0.9300
C25 C30 1.381(12)
C25 C26 1.406(12)
C26 C27 1.379(14)
C26 H26 0.9300
C27 C28 1.372(15)
C27 H27 0.9300
C28 C29 1.355(15)
C28 H28 0.9300
C29 C30 1.385(13)
C29 H29 0.9300
C30 H30 0.9300
C31 C36 1.361(13)
C31 C32 1.375(11)
C32 C33 1.407(12)
C32 H32 0.9300
C33 C34 1.373(16)
C33 H33 0.9300
C34 C35 1.366(15)
C34 H34 0.9300
C35 C36 1.380(13)
C35 H35 0.9300
C36 H36 0.9300

loop_
_geom_torsion_atom_site_label_1
_geom_torsion_atom_site_label_2
_geom_torsion_atom_site_label_3
_geom_torsion_atom_site_label_4
_geom_torsion
P3 F5 F7 F10 -77(4)
F10 F5 F7 P3 77(4)
F10 F5 F7 F4 88(5)
P3 F5 F7 F4 10(3)
F9 F4 F7 F5 55(6)
P3 F4 F7 F5 -12(4)
F9 F4 F7 F10 105(5)
P3 F4 F7 F10 37(3)
F9 F4 F7 P3 68(4)
P3 F6 F8 F2 -31(3)
F12 F6 F8 F2 -59(5)
P3 F6 F8 F10 66(4)
F12 F6 F8 F10 37(6)
F12 F6 F8 P3 -28(3)
F11 F2 F8 F6 16(8)
P3 F2 F8 F6 33(4)
F11 F2 F8 F10 -97(6)
P3 F2 F8 F10 -81(3)
F11 F2 F8 P3 -17(5)
P3 F4 F9 F1 30(4)
F7 F4 F9 F1 -26(6)
F7 F4 F9 P3 -56(2)
F12 F1 F9 F4 -33(7)
P3 F1 F9 F4 -34(5)
F12 F1 F9 P3 1(3)
F7 F5 F10 F8 -100(5)
P3 F5 F10 F8 -29(4)
P3 F5 F10 F7 70(3)
F7 F5 F10 P3 -70(3)
F6 F8 F10 F5 -32(7)
F2 F8 F10 F5 99(5)
P3 F8 F10 F5 32(5)
F6 F8 F10 F7 -67(6)
F2 F8 F10 F7 64(4)
P3 F8 F10 F7 -3(4)
F6 F8 F10 P3 -64(4)
F2 F8 F10 P3 66.5(14)
P3 F7 F10 F5 -89(4)
F4 F7 F10 F5 -121(5)
F5 F7 F10 F8 92(6)
P3 F7 F10 F8 3(4)
F4 F7 F10 F8 -29(6)
F5 F7 F10 P3 89(4)
F4 F7 F10 P3 -32(3)
F8 F2 F11 P3 15(4)
F9 F1 F12 F6 -20(5)
P3 F1 F12 F6 -19(2)
F9 F1 F12 P3 0(3)
F8 F6 F12 F1 52(4)
P3 F6 F12 F1 22(2)
F8 F6 F12 P3 30(3)
C5 Fe1 P1 C13 -108.4(6)
C1 Fe1 P1 C13 -97.7(5)
C4 Fe1 P1 C13 -19.2(7)
C3 Fe1 P1 C13 -26.6(5)
C2 Fe1 P1 C13 -60.8(5)
Cl1 Fe1 P1 C13 68.7(4)
P2 Fe1 P1 C13 159.7(4)
C5 Fe1 P1 C11 134.8(6)
C1 Fe1 P1 C11 145.6(4)
C4 Fe1 P1 C11 -135.9(6)
C3 Fe1 P1 C11 -143.3(4)
C2 Fe1 P1 C11 -177.5(4)
Cl1 Fe1 P1 C11 -48.0(3)
P2 Fe1 P1 C11 43.0(3)
C5 Fe1 P1 C19 20.8(6)
C1 Fe1 P1 C19 31.5(4)
C4 Fe1 P1 C19 110.0(6)
C3 Fe1 P1 C19 102.7(5)
C2 Fe1 P1 C19 68.4(4)
Cl1 Fe1 P1 C19 -162.1(4)
P2 Fe1 P1 C19 -71.0(4)
C5 Fe1 P2 C25 -55.5(4)
C1 Fe1 P2 C25 -16.3(4)
C4 Fe1 P2 C25 -85.3(4)
C3 Fe1 P2 C25 -64.8(10)
C2 Fe1 P2 C25 4.7(5)
Cl1 Fe1 P2 C25 -174.5(3)
P1 Fe1 P2 C25 95.3(3)
C5 Fe1 P2 C31 68.6(4)
C1 Fe1 P2 C31 107.8(4)
C4 Fe1 P2 C31 38.8(5)
C3 Fe1 P2 C31 59.3(10)
C2 Fe1 P2 C31 128.8(5)
Cl1 Fe1 P2 C31 -50.4(3)
P1 Fe1 P2 C31 -140.6(3)
C5 Fe1 P2 C12 -176.2(4)
C1 Fe1 P2 C12 -137.0(4)
C4 Fe1 P2 C12 154.0(4)
C3 Fe1 P2 C12 174.5(10)
C2 Fe1 P2 C12 -116.0(5)
Cl1 Fe1 P2 C12 64.8(3)
P1 Fe1 P2 C12 -25.4(3)
F4 F9 P3 F8 -38(11)
F1 F9 P3 F8 171(8)
F4 F9 P3 F2 -31(4)
F1 F9 P3 F2 178.5(9)
F1 F9 P3 F4 -151(4)
F4 F9 P3 F6 -173(3)
F1 F9 P3 F6 36(3)
F4 F9 P3 F3 -116(4)
F1 F9 P3 F3 93.4(10)
F4 F9 P3 F1 151(4)
F4 F9 P3 F7 53(4)
F1 F9 P3 F7 -98.0(14)
F4 F9 P3 F5 70(4)
F1 F9 P3 F5 -80.7(12)
F4 F9 P3 F12 151(4)
F1 F9 P3 F12 -0.2(13)
F4 F9 P3 F11 -34(4)
F1 F9 P3 F11 174.8(12)
F4 F9 P3 F10 42(5)
F1 F9 P3 F10 -109(3)
F6 F8 P3 F9 -147(8)
F2 F8 P3 F9 8(9)
F10 F8 P3 F9 91(9)
F6 F8 P3 F2 -155(3)
F10 F8 P3 F2 82(3)
F6 F8 P3 F4 -174.4(19)
F2 F8 P3 F4 -19(3)
F10 F8 P3 F4 63(4)
F2 F8 P3 F6 155(3)
F10 F8 P3 F6 -122(4)
F6 F8 P3 F3 -71(2)
F2 F8 P3 F3 84.6(13)
F10 F8 P3 F3 167(3)
F6 F8 P3 F1 23(3)
F2 F8 P3 F1 178.1(10)
F10 F8 P3 F1 -100(3)
F6 F8 P3 F7 125(2)
F2 F8 P3 F7 -79.6(17)
F10 F8 P3 F7 3(4)
F6 F8 P3 F5 102(2)
F2 F8 P3 F5 -102.1(15)
F10 F8 P3 F5 -20(3)
F6 F8 P3 F12 24(2)
F2 F8 P3 F12 179.6(13)
F10 F8 P3 F12 -98(3)
F6 F8 P3 F11 -151(2)
F2 F8 P3 F11 4.6(14)
F10 F8 P3 F11 87(3)
F6 F8 P3 F10 122(4)
F2 F8 P3 F10 -82(3)
F11 F2 P3 F9 -9(3)
F8 F2 P3 F9 -178(2)
F11 F2 P3 F8 169(3)
F11 F2 P3 F4 -22(3)
F8 F2 P3 F4 168(2)
F11 F2 P3 F6 155(2)
F8 F2 P3 F6 -14.9(19)
F11 F2 P3 F3 72(2)
F8 F2 P3 F3 -97.5(18)
F11 F2 P3 F1 10(12)
F8 F2 P3 F1 -160(11)
F11 F2 P3 F7 -84(3)
F8 F2 P3 F7 107(2)
F11 F2 P3 F5 -115(2)
F8 F2 P3 F5 75.7(19)
F11 F2 P3 F12 169(2)
F8 F2 P3 F12 -1(3)
F8 F2 P3 F11 -169(3)
F11 F2 P3 F10 -132(3)
F8 F2 P3 F10 59(2)
F7 F4 P3 F9 118(4)
F9 F4 P3 F8 167(4)
F7 F4 P3 F8 -74(3)
F9 F4 P3 F2 152(4)
F7 F4 P3 F2 -89.7(14)
F9 F4 P3 F6 77(21)
F7 F4 P3 F6 -164(21)
F9 F4 P3 F3 63(4)
F7 F4 P3 F3 -178.3(13)
F9 F4 P3 F1 -26(4)
F7 F4 P3 F1 92.6(13)
F9 F4 P3 F7 -118(4)
F9 F4 P3 F5 -113(4)
F7 F4 P3 F5 4.9(16)
F9 F4 P3 F12 -34(4)
F7 F4 P3 F12 84.5(16)
F9 F4 P3 F11 142(4)
F7 F4 P3 F11 -100.0(16)
F9 F4 P3 F10 -147(4)
F7 F4 P3 F10 -28(3)
F8 F6 P3 F9 165(3)
F12 F6 P3 F9 -42(3)
F12 F6 P3 F8 153(3)
F8 F6 P3 F2 20(3)
F12 F6 P3 F2 172.5(11)
F8 F6 P3 F4 95(21)
F12 F6 P3 F4 -113(21)
F8 F6 P3 F3 109(3)
F12 F6 P3 F3 -98.8(10)
F8 F6 P3 F1 -163(3)
F12 F6 P3 F1 -9.9(11)
F8 F6 P3 F7 -69(3)
F12 F6 P3 F7 83.4(15)
F8 F6 P3 F5 -75(3)
F12 F6 P3 F5 77.9(11)
F8 F6 P3 F12 -153(3)
F8 F6 P3 F11 32(3)
F12 F6 P3 F11 -175.7(12)
F8 F6 P3 F10 -42(3)
F12 F6 P3 F10 110(2)
F12 F1 P3 F9 -180(2)
F12 F1 P3 F8 3(3)
F9 F1 P3 F8 -177(2)
F12 F1 P3 F2 161(10)
F9 F1 P3 F2 -19(11)
F12 F1 P3 F4 -167(2)
F9 F1 P3 F4 12.9(19)
F12 F1 P3 F6 16.7(19)
F9 F1 P3 F6 -163.7(15)
F12 F1 P3 F3 99.3(18)
F9 F1 P3 F3 -81.1(14)
F12 F1 P3 F7 -105(2)
F9 F1 P3 F7 74.6(18)
F12 F1 P3 F5 -73.8(19)
F9 F1 P3 F5 105.8(16)
F9 F1 P3 F12 180(2)
F12 F1 P3 F11 170(2)
F9 F1 P3 F11 -10(2)
F12 F1 P3 F10 -59(3)
F9 F1 P3 F10 121(3)
F5 F7 P3 F9 146(3)
F10 F7 P3 F9 -170(3)
F4 F7 P3 F9 -24.4(16)
F5 F7 P3 F8 -47(3)
F10 F7 P3 F8 -3(4)
F4 F7 P3 F8 142.7(19)
F5 F7 P3 F2 -100(2)
F10 F7 P3 F2 -56(3)
F4 F7 P3 F2 89.3(14)
F5 F7 P3 F4 170(3)
F10 F7 P3 F4 -145(3)
F5 F7 P3 F6 -11(3)
F10 F7 P3 F6 34(3)
F4 F7 P3 F6 178.9(14)
F5 F7 P3 F3 174.7(16)
F10 F7 P3 F3 -141(3)
F4 F7 P3 F3 4(3)
F5 F7 P3 F1 84(2)
F10 F7 P3 F1 128(3)
F4 F7 P3 F1 -86.5(14)
F10 F7 P3 F5 44(3)
F4 F7 P3 F5 -170(3)
F5 F7 P3 F12 53(3)
F10 F7 P3 F12 97(3)
F4 F7 P3 F12 -118.0(15)
F5 F7 P3 F11 -126(3)
F10 F7 P3 F11 -82(3)
F4 F7 P3 F11 63.5(15)
F5 F7 P3 F10 -44(3)
F4 F7 P3 F10 145(3)
F7 F5 P3 F9 -34(3)
F10 F5 P3 F9 -141(4)
F7 F5 P3 F8 134(3)
F10 F5 P3 F8 27(4)
F7 F5 P3 F2 81(3)
F10 F5 P3 F2 -26(4)
F7 F5 P3 F4 -8(3)
F10 F5 P3 F4 -116(4)
F7 F5 P3 F6 171(3)
F10 F5 P3 F6 64(4)
F7 F5 P3 F3 -163(5)
F10 F5 P3 F3 90(7)
F7 F5 P3 F1 -96(3)
F10 F5 P3 F1 157(4)
F10 F5 P3 F7 -107(4)
F7 F5 P3 F12 -127(3)
F10 F5 P3 F12 126(4)
F7 F5 P3 F11 57(3)
F10 F5 P3 F11 -51(4)
F7 F5 P3 F10 107(4)
F1 F12 P3 F9 0(2)
F6 F12 P3 F9 161.5(15)
F1 F12 P3 F8 -178(2)
F6 F12 P3 F8 -16.6(17)
F1 F12 P3 F2 -177.1(16)
F6 F12 P3 F2 -16(2)
F1 F12 P3 F4 15(2)
F6 F12 P3 F4 176.4(13)
F1 F12 P3 F6 -161(2)
F1 F12 P3 F3 -81.8(17)
F6 F12 P3 F3 79.4(9)
F6 F12 P3 F1 161(2)
F1 F12 P3 F7 78(2)
F6 F12 P3 F7 -121.0(14)
F1 F12 P3 F5 102.6(19)
F6 F12 P3 F5 -96.2(11)
F1 F12 P3 F11 -117(12)
F6 F12 P3 F11 44(12)
F1 F12 P3 F10 131(3)
F6 F12 P3 F10 -67(2)
F2 F11 P3 F9 172(3)
F2 F11 P3 F8 -9(3)
F2 F11 P3 F4 156(3)
F2 F11 P3 F6 -28(3)
F2 F11 P3 F3 -106(2)
F2 F11 P3 F1 -178.5(18)
F2 F11 P3 F7 95(3)
F2 F11 P3 F5 69(2)
F2 F11 P3 F12 -70(13)
F2 F11 P3 F10 42(3)
F5 F10 P3 F9 52(5)
F8 F10 P3 F9 -164(3)
F7 F10 P3 F9 13(4)
F5 F10 P3 F8 -145(5)
F7 F10 P3 F8 177(4)
F5 F10 P3 F2 150(4)
F8 F10 P3 F2 -65(3)
F7 F10 P3 F2 112(3)
F5 F10 P3 F4 70(4)
F8 F10 P3 F4 -145(3)
F7 F10 P3 F4 32(3)
F5 F10 P3 F6 -112(4)
F8 F10 P3 F6 32(2)
F7 F10 P3 F6 -151(3)
F5 F10 P3 F3 -167.2(15)
F8 F10 P3 F3 -23(5)
F7 F10 P3 F3 154(2)
F5 F10 P3 F1 -27(4)
F8 F10 P3 F1 118(3)
F7 F10 P3 F1 -65(3)
F5 F10 P3 F7 39(3)
F8 F10 P3 F7 -177(4)
F8 F10 P3 F5 145(5)
F7 F10 P3 F5 -39(3)
F5 F10 P3 F12 -54(4)
F8 F10 P3 F12 90(3)
F7 F10 P3 F12 -93(2)
F5 F10 P3 F11 131(4)
F8 F10 P3 F11 -84(3)
F7 F10 P3 F11 92(2)
C4 Fe1 C1 C5 38.1(5)
C3 Fe1 C1 C5 81.2(6)
C2 Fe1 C1 C5 116.9(8)
Cl1 Fe1 C1 C5 39.8(9)
P2 Fe1 C1 C5 -84.6(5)
P1 Fe1 C1 C5 -171.8(5)
C5 Fe1 C1 C2 -116.9(8)
C4 Fe1 C1 C2 -78.8(6)
C3 Fe1 C1 C2 -35.7(5)
Cl1 Fe1 C1 C2 -77.1(8)
P2 Fe1 C1 C2 158.4(5)
P1 Fe1 C1 C2 71.3(5)
C5 Fe1 C1 C6 119.1(12)
C4 Fe1 C1 C6 157.2(11)
C3 Fe1 C1 C6 -159.7(11)
C2 Fe1 C1 C6 -124.0(12)
Cl1 Fe1 C1 C6 158.9(7)
P2 Fe1 C1 C6 34.5(10)
P1 Fe1 C1 C6 -52.7(10)
C5 C1 C2 C3 -1.5(10)
C6 C1 C2 C3 -168.1(9)
Fe1 C1 C2 C3 60.3(6)
C5 C1 C2 C7 166.6(9)
C6 C1 C2 C7 -0.1(15)
Fe1 C1 C2 C7 -131.7(10)
C5 C1 C2 Fe1 -61.8(6)
C6 C1 C2 Fe1 131.6(10)
C5 Fe1 C2 C3 -81.2(6)
C1 Fe1 C2 C3 -119.4(8)
C4 Fe1 C2 C3 -38.1(5)
Cl1 Fe1 C2 C3 26.2(7)
P2 Fe1 C2 C3 -152.8(4)
P1 Fe1 C2 C3 122.1(5)
C5 Fe1 C2 C1 38.3(5)
C4 Fe1 C2 C1 81.4(6)
C3 Fe1 C2 C1 119.4(8)
Cl1 Fe1 C2 C1 145.6(5)
P2 Fe1 C2 C1 -33.4(7)
P1 Fe1 C2 C1 -118.5(5)
C5 Fe1 C2 C7 160.4(12)
C1 Fe1 C2 C7 122.1(13)
C4 Fe1 C2 C7 -156.5(12)
C3 Fe1 C2 C7 -118.4(13)
Cl1 Fe1 C2 C7 -92.2(11)
P2 Fe1 C2 C7 88.7(11)
P1 Fe1 C2 C7 3.6(11)
C1 C2 C3 C4 2.1(10)
C7 C2 C3 C4 -166.4(9)
Fe1 C2 C3 C4 61.5(6)
C1 C2 C3 C8 178.9(8)
C7 C2 C3 C8 10.3(15)
Fe1 C2 C3 C8 -121.7(9)
C1 C2 C3 Fe1 -59.4(6)
C7 C2 C3 Fe1 132.0(9)
C5 Fe1 C3 C2 80.7(6)
C1 Fe1 C3 C2 37.4(6)
C4 Fe1 C3 C2 117.9(7)
Cl1 Fe1 C3 C2 -159.9(5)
P2 Fe1 C3 C2 90.9(10)
P1 Fe1 C3 C2 -67.5(6)
C5 Fe1 C3 C4 -37.2(5)
C1 Fe1 C3 C4 -80.5(6)
C2 Fe1 C3 C4 -117.9(7)
Cl1 Fe1 C3 C4 82.2(5)
P2 Fe1 C3 C4 -27.0(12)
P1 Fe1 C3 C4 174.6(4)
C5 Fe1 C3 C8 -157.8(10)
C1 Fe1 C3 C8 158.9(10)
C4 Fe1 C3 C8 -120.6(11)
C2 Fe1 C3 C8 121.5(11)
Cl1 Fe1 C3 C8 -38.5(9)
P2 Fe1 C3 C8 -147.6(8)
P1 Fe1 C3 C8 54.0(10)
C2 C3 C4 C5 -2.0(10)
C8 C3 C4 C5 -178.7(8)
Fe1 C3 C4 C5 60.3(6)
C2 C3 C4 C9 172.3(10)
C8 C3 C4 C9 -4.5(15)
Fe1 C3 C4 C9 -125.4(10)
C2 C3 C4 Fe1 -62.3(6)
C8 C3 C4 Fe1 120.9(9)
C1 Fe1 C4 C5 -38.4(5)
C3 Fe1 C4 C5 -118.6(8)
C2 Fe1 C4 C5 -82.0(6)
Cl1 Fe1 C4 C5 142.4(5)
P2 Fe1 C4 C5 51.9(6)
P1 Fe1 C4 C5 -129.3(6)
C5 Fe1 C4 C3 118.6(8)
C1 Fe1 C4 C3 80.2(6)
C2 Fe1 C4 C3 36.6(5)
Cl1 Fe1 C4 C3 -99.0(5)
P2 Fe1 C4 C3 170.5(4)
P1 Fe1 C4 C3 -10.7(9)
C5 Fe1 C4 C9 -119.3(12)
C1 Fe1 C4 C9 -157.7(12)
C3 Fe1 C4 C9 122.1(13)
C2 Fe1 C4 C9 158.8(12)
Cl1 Fe1 C4 C9 23.1(10)
P2 Fe1 C4 C9 -67.4(11)
P1 Fe1 C4 C9 111.4(10)
C2 C1 C5 C4 0.2(10)
C6 C1 C5 C4 167.3(8)
Fe1 C1 C5 C4 -62.2(6)
C2 C1 C5 C10 -166.7(9)
C6 C1 C5 C10 0.4(16)
Fe1 C1 C5 C10 130.9(10)
C2 C1 C5 Fe1 62.4(6)
C6 C1 C5 Fe1 -130.5(9)
C3 C4 C5 C1 1.0(10)
C9 C4 C5 C1 -173.3(10)
Fe1 C4 C5 C1 61.7(6)
C3 C4 C5 C10 168.6(9)
C9 C4 C5 C10 -5.8(15)
Fe1 C4 C5 C10 -130.8(9)
C3 C4 C5 Fe1 -60.6(6)
C9 C4 C5 Fe1 125.0(10)
C4 Fe1 C5 C1 -116.9(8)
C3 Fe1 C5 C1 -79.6(6)
C2 Fe1 C5 C1 -38.3(5)
Cl1 Fe1 C5 C1 -160.9(5)
P2 Fe1 C5 C1 103.4(5)
P1 Fe1 C5 C1 15.9(9)
C1 Fe1 C5 C4 116.9(8)
C3 Fe1 C5 C4 37.3(5)
C2 Fe1 C5 C4 78.6(6)
Cl1 Fe1 C5 C4 -44.0(6)
P2 Fe1 C5 C4 -139.7(5)
P1 Fe1 C5 C4 132.7(5)
C1 Fe1 C5 C10 -123.8(13)
C4 Fe1 C5 C10 119.3(13)
C3 Fe1 C5 C10 156.6(12)
C2 Fe1 C5 C10 -162.1(12)
Cl1 Fe1 C5 C10 75.3(11)
P2 Fe1 C5 C10 -20.4(11)
P1 Fe1 C5 C10 -107.9(11)
C13 P1 C11 C12 -177.2(6)
C19 P1 C11 C12 73.7(7)
Fe1 P1 C11 C12 -56.1(6)
P1 C11 C12 P2 36.8(8)
C25 P2 C12 C11 -129.0(7)
C31 P2 C12 C11 125.2(6)
Fe1 P2 C12 C11 -1.7(7)
C11 P1 C13 C14 50.2(9)
C19 P1 C13 C14 158.0(8)
Fe1 P1 C13 C14 -63.1(8)
C11 P1 C13 C18 -135.3(8)
C19 P1 C13 C18 -27.5(9)
Fe1 P1 C13 C18 111.4(8)
C18 C13 C14 C15 0.0(15)
P1 C13 C14 C15 174.5(8)
C13 C14 C15 C16 -1.9(17)
C14 C15 C16 C17 0.4(18)
C15 C16 C17 C18 2.9(18)
C14 C13 C18 C17 3.2(15)
P1 C13 C18 C17 -171.4(8)
C16 C17 C18 C13 -4.7(16)
C13 P1 C19 C20 93.5(9)
C11 P1 C19 C20 -154.1(8)
Fe1 P1 C19 C20 -39.9(9)
C13 P1 C19 C24 -91.3(8)
C11 P1 C19 C24 21.0(9)
Fe1 P1 C19 C24 135.3(7)
C24 C19 C20 C21 -1.7(16)
P1 C19 C20 C21 173.6(10)
C19 C20 C21 C22 3(2)
C20 C21 C22 C23 -4(2)
C21 C22 C23 C24 3(2)
C22 C23 C24 C19 -1.2(18)
C20 C19 C24 C23 0.5(15)
P1 C19 C24 C23 -174.7(9)
C31 P2 C25 C30 -39.1(8)
C12 P2 C25 C30 -144.9(8)
Fe1 P2 C25 C30 93.8(7)
C31 P2 C25 C26 148.6(7)
C12 P2 C25 C26 42.7(8)
Fe1 P2 C25 C26 -78.5(8)
C30 C25 C26 C27 -3.7(14)
P2 C25 C26 C27 168.8(8)
C25 C26 C27 C28 3.2(17)
C26 C27 C28 C29 -1.1(18)
C27 C28 C29 C30 -0.4(17)
C26 C25 C30 C29 2.2(13)
P2 C25 C30 C29 -170.2(7)
C28 C29 C30 C25 -0.2(16)
C25 P2 C31 C36 -53.1(9)
C12 P2 C31 C36 56.9(9)
Fe1 P2 C31 C36 175.4(7)
C25 P2 C31 C32 126.7(8)
C12 P2 C31 C32 -123.3(8)
Fe1 P2 C31 C32 -4.9(9)
C36 C31 C32 C33 -2.2(14)
P2 C31 C32 C33 178.0(8)
C31 C32 C33 C34 0.5(15)
C32 C33 C34 C35 0.9(17)
C33 C34 C35 C36 -0.6(17)
C32 C31 C36 C35 2.6(16)
P2 C31 C36 C35 -177.7(8)
C34 C35 C36 C31 -1.2(16)
